data_7001615
loop_
_publ_author_name
'Chen, Zilu'
'Li, Yan'
'Jiang, Chunfang'
'Liang, Fupei'
'Song, You'

_publ_section_title
;
 Metal complexes with N-(2-pyridylmethyl)iminodiacetate: from discrete
 polynuclear compounds to 1D coordination polymers
;
_journal_issue 27
_journal_name_full 'Dalton Transactions'
_journal_page_first 5290
_journal_page_last 5299
_journal_paper_doi 10.1039/b902674f
_journal_year 2009
_chemical_formula_moiety 'C10 H12 N2 Ni O5, H2 O'
_chemical_formula_sum 'C10 H14 N2 Ni O6'
_chemical_formula_weight 316.94
_chemical_name_systematic
;

?

;
_space_group_IT_number 14
_symmetry_cell_setting monoclinic
_symmetry_space_group_name_Hall '-P 2ybc'
_symmetry_space_group_name_H-M 'P 1 21/c 1'
_atom_sites_solution_hydrogens geom
_atom_sites_solution_primary direct
_atom_sites_solution_secondary difmap
_audit_creation_method SHELXL-97
_cell_angle_alpha 90.00
_cell_angle_beta 90.0430(10)
_cell_angle_gamma 90.00
_cell_formula_units_Z 4
_cell_length_a 9.2208(11)
_cell_length_b 7.3987(9)
_cell_length_c 17.990(2)
_cell_measurement_reflns_used 4599
_cell_measurement_temperature 291(2)
_cell_measurement_theta_max 29.31
_cell_measurement_theta_min 2.98
_cell_volume 1227.3(2)
_computing_cell_refinement 'Bruker SMART'
_computing_data_collection 'Bruker SMART'
_computing_data_reduction 'Bruker SAINT'
_computing_molecular_graphics 'Bruker SHELXTL'
_computing_publication_material 'Bruker SHELXTL'
_computing_structure_refinement 'SHELXL-97 (Sheldrick, 1997)'
_computing_structure_solution 'SHELXS-97 (Sheldrick, 1990)'
_diffrn_ambient_temperature 291(2)
_diffrn_measured_fraction_theta_full 0.975
_diffrn_measured_fraction_theta_max 0.975
_diffrn_measurement_device_type 'CCD area detector'
_diffrn_measurement_method 'phi and omega scans'
_diffrn_radiation_monochromator graphite
_diffrn_radiation_source 'fine-focus sealed tube'
_diffrn_radiation_type MoK\a
_diffrn_radiation_wavelength 0.71073
_diffrn_reflns_av_R_equivalents 0.0178
_diffrn_reflns_av_sigmaI/netI 0.0210
_diffrn_reflns_limit_h_max 11
_diffrn_reflns_limit_h_min -11
_diffrn_reflns_limit_k_max 9
_diffrn_reflns_limit_k_min -9
_diffrn_reflns_limit_l_max 22
_diffrn_reflns_limit_l_min -23
_diffrn_reflns_number 7377
_diffrn_reflns_theta_full 27.50
_diffrn_reflns_theta_max 27.50
_diffrn_reflns_theta_min 2.98
_exptl_absorpt_coefficient_mu 1.606
_exptl_absorpt_correction_T_max 0.7179
_exptl_absorpt_correction_T_min 0.6041
_exptl_absorpt_correction_type multi-scan
_exptl_absorpt_process_details 'SADABS (Bruker, 1998)'
_exptl_crystal_colour green
_exptl_crystal_density_diffrn 1.715
_exptl_crystal_density_method 'not measured'
_exptl_crystal_description block
_exptl_crystal_F_000 656
_exptl_crystal_size_max 0.35
_exptl_crystal_size_mid 0.29
_exptl_crystal_size_min 0.22
_refine_diff_density_max 0.233
_refine_diff_density_min -0.505
_refine_diff_density_rms 0.080
_refine_ls_extinction_method none
_refine_ls_goodness_of_fit_ref 1.068
_refine_ls_hydrogen_treatment mixed
_refine_ls_matrix_type full
_refine_ls_number_parameters 188
_refine_ls_number_reflns 2744
_refine_ls_number_restraints 6
_refine_ls_restrained_S_all 1.068
_refine_ls_R_factor_all 0.0257
_refine_ls_R_factor_gt 0.0233
_refine_ls_shift/su_max 0.001
_refine_ls_shift/su_mean 0.000
_refine_ls_structure_factor_coef Fsqd
_refine_ls_weighting_details 'calc w=1/[\s^2^(Fo^2^)+(0.0314P)^2^+0.6170P] where P=(Fo^2^+2Fc^2^)/3'
_refine_ls_weighting_scheme calc
_refine_ls_wR_factor_gt 0.0605
_refine_ls_wR_factor_ref 0.0623
_reflns_number_gt 2542
_reflns_number_total 2744
_reflns_threshold_expression >2sigma(I)
_cod_data_source_file b902674f.txt
_cod_data_source_block 5
_cod_depositor_comments
;
The following automatic conversions were performed:
'_symmetry_cell_setting' value 'Monoclinic' changed to 'monoclinic'
according to '/home/saulius/struct/CIF-dictionaries/cif_core.dic'
dictionary named 'cif_core.dic' version 2.4.1 from 2010-06-29.

Automatic conversion script
Id: cif_fix_enum 1527 2010-12-29 10:47:43Z saulius 
;
_cod_original_sg_symbol_H-M P2(1)/c
_cod_database_code 7001615

loop_
_symmetry_equiv_pos_as_xyz
'x, y, z'
'-x, y+1/2, -z+1/2'
'-x, -y, -z'
'x, -y-1/2, z-1/2'

loop_
_atom_site_label
_atom_site_type_symbol
_atom_site_fract_x
_atom_site_fract_y
_atom_site_fract_z
_atom_site_U_iso_or_equiv
_atom_site_adp_type
_atom_site_occupancy
_atom_site_symmetry_multiplicity
_atom_site_calc_flag
_atom_site_refinement_flags
_atom_site_disorder_assembly
_atom_site_disorder_group
Ni1 Ni 0.87436(2) 0.46942(3) 0.139259(10) 0.01523(7) Uani 1 1 d . . .
O1 O 0.84408(17) 0.96008(16) 0.04328(7) 0.0345(3) Uani 1 1 d . . .
O2 O 0.87390(13) 0.66356(15) 0.05761(6) 0.0229(2) Uani 1 1 d . . .
O3 O 1.12865(12) 0.78234(15) 0.27416(6) 0.0219(2) Uani 1 1 d . . .
O4 O 1.05826(12) 0.60607(15) 0.18085(6) 0.0203(2) Uani 1 1 d . . .
O5 O 0.97550(14) 0.28728(16) 0.07251(7) 0.0260(3) Uani 1 1 d D . .
O6 O 0.7640(2) 0.1043(3) 0.89822(10) 0.0630(5) Uani 1 1 d D . .
N1 N 0.65782(14) 0.40231(18) 0.11809(7) 0.0210(3) Uani 1 1 d . . .
N2 N 0.77413(14) 0.66922(17) 0.20332(7) 0.0170(3) Uani 1 1 d . . .
C1 C 0.6035(2) 0.3027(2) 0.06203(10) 0.0300(4) Uani 1 1 d . . .
H1 H 0.6673 0.2409 0.0311 0.036 Uiso 1 1 calc R . .
C2 C 0.4564(2) 0.2889(3) 0.04888(11) 0.0400(5) Uani 1 1 d . . .
H2 H 0.4218 0.2153 0.0109 0.048 Uiso 1 1 calc R . .
C3 C 0.3616(2) 0.3854(3) 0.09267(11) 0.0398(5) Uani 1 1 d . . .
H3 H 0.2624 0.3805 0.0837 0.048 Uiso 1 1 calc R . .
C4 C 0.4159(2) 0.4901(3) 0.15046(11) 0.0305(4) Uani 1 1 d . . .
H4 H 0.3539 0.5572 0.1805 0.037 Uiso 1 1 calc R . .
C5 C 0.56439(18) 0.4924(2) 0.16245(9) 0.0207(3) Uani 1 1 d . . .
C6 C 0.63287(17) 0.5921(2) 0.22721(9) 0.0221(3) Uani 1 1 d . . .
H6A H 0.5690 0.6882 0.2437 0.027 Uiso 1 1 calc R . .
H6B H 0.6477 0.5095 0.2684 0.027 Uiso 1 1 calc R . .
C7 C 0.75517(18) 0.8306(2) 0.15505(9) 0.0228(3) Uani 1 1 d . . .
H7A H 0.7912 0.9359 0.1814 0.027 Uiso 1 1 calc R . .
H7B H 0.6524 0.8487 0.1463 0.027 Uiso 1 1 calc R . .
C8 C 0.83255(17) 0.8182(2) 0.07962(8) 0.0199(3) Uani 1 1 d . . .
C9 C 0.87496(17) 0.7048(2) 0.26598(8) 0.0196(3) Uani 1 1 d . . .
H9A H 0.8614 0.6143 0.3044 0.024 Uiso 1 1 calc R . .
H9B H 0.8543 0.8224 0.2873 0.024 Uiso 1 1 calc R . .
C10 C 1.03190(16) 0.6996(2) 0.23823(8) 0.0170(3) Uani 1 1 d . . .
H1W H 0.936(2) 0.182(2) 0.0693(12) 0.037(6) Uiso 1 1 d D . .
H2W H 1.017(2) 0.317(3) 0.0307(10) 0.052(7) Uiso 1 1 d D . .
H3W H 0.801(4) 0.045(4) 0.9343(15) 0.084(11) Uiso 1 1 d D . .
H4W H 0.815(4) 0.194(4) 0.883(2) 0.126(16) Uiso 1 1 d D . .

loop_
_atom_site_aniso_label
_atom_site_aniso_U_11
_atom_site_aniso_U_22
_atom_site_aniso_U_33
_atom_site_aniso_U_23
_atom_site_aniso_U_13
_atom_site_aniso_U_12
Ni1 0.01552(12) 0.01470(11) 0.01546(11) -0.00075(7) -0.00084(7) 0.00028(7)
O1 0.0545(9) 0.0200(6) 0.0290(7) 0.0053(5) 0.0066(6) -0.0005(6)
O2 0.0301(6) 0.0198(6) 0.0189(5) 0.0009(4) 0.0029(4) 0.0021(5)
O3 0.0180(6) 0.0246(6) 0.0230(6) -0.0064(4) -0.0023(4) -0.0023(4)
O4 0.0177(6) 0.0220(6) 0.0213(5) -0.0060(4) 0.0013(4) -0.0009(4)
O5 0.0332(7) 0.0199(6) 0.0250(6) -0.0048(5) 0.0077(5) -0.0001(5)
O6 0.0916(15) 0.0572(12) 0.0402(10) 0.0083(9) 0.0015(9) -0.0094(11)
N1 0.0198(7) 0.0201(6) 0.0231(7) 0.0004(5) -0.0050(5) -0.0012(5)
N2 0.0159(6) 0.0187(6) 0.0163(6) -0.0011(5) 0.0004(5) -0.0015(5)
C1 0.0311(10) 0.0301(9) 0.0287(9) -0.0053(7) -0.0075(7) -0.0020(7)
C2 0.0356(11) 0.0503(12) 0.0341(10) -0.0047(9) -0.0128(8) -0.0141(9)
C3 0.0203(9) 0.0632(14) 0.0358(10) 0.0049(9) -0.0079(7) -0.0126(9)
C4 0.0188(9) 0.0423(10) 0.0304(9) 0.0053(8) -0.0003(7) -0.0021(7)
C5 0.0181(8) 0.0216(7) 0.0224(8) 0.0041(6) -0.0011(6) -0.0024(6)
C6 0.0171(8) 0.0275(8) 0.0218(8) -0.0019(6) 0.0029(6) -0.0026(6)
C7 0.0259(9) 0.0191(8) 0.0235(8) 0.0007(6) 0.0031(6) 0.0039(6)
C8 0.0205(8) 0.0195(7) 0.0198(7) 0.0010(6) -0.0016(6) -0.0021(6)
C9 0.0190(8) 0.0235(8) 0.0163(7) -0.0045(6) 0.0003(5) -0.0025(6)
C10 0.0178(8) 0.0152(7) 0.0181(7) 0.0017(5) -0.0011(5) 0.0001(5)

loop_
_atom_type_symbol
_atom_type_description
_atom_type_scat_dispersion_real
_atom_type_scat_dispersion_imag
_atom_type_scat_source
C C 0.0033 0.0016 'International Tables Vol C Tables 4.2.6.8 and 6.1.1.4'
H H 0.0000 0.0000 'International Tables Vol C Tables 4.2.6.8 and 6.1.1.4'
N N 0.0061 0.0033 'International Tables Vol C Tables 4.2.6.8 and 6.1.1.4'
O O 0.0106 0.0060 'International Tables Vol C Tables 4.2.6.8 and 6.1.1.4'
Ni Ni 0.3393 1.1124 'International Tables Vol C Tables 4.2.6.8 and 6.1.1.4'

loop_
_geom_angle_atom_site_label_1
_geom_angle_atom_site_label_2
_geom_angle_atom_site_label_3
_geom_angle
_geom_angle_site_symmetry_1
_geom_angle_site_symmetry_3
_geom_angle_publ_flag
O5 Ni1 O2 92.40(5) . . ?
O5 Ni1 O3 90.43(5) . 2_745 ?
O2 Ni1 O3 177.13(4) . 2_745 ?
O5 Ni1 N2 176.47(5) . . ?
O2 Ni1 N2 84.21(5) . . ?
O3 Ni1 N2 92.95(5) 2_745 . ?
O5 Ni1 N1 99.98(5) . . ?
O2 Ni1 N1 91.96(5) . . ?
O3 Ni1 N1 88.01(5) 2_745 . ?
N2 Ni1 N1 81.14(5) . . ?
O5 Ni1 O4 99.10(5) . . ?
O2 Ni1 O4 85.40(5) . . ?
O3 Ni1 O4 93.69(4) 2_745 . ?
N2 Ni1 O4 79.70(5) . . ?
N1 Ni1 O4 160.83(5) . . ?
C8 O2 Ni1 114.05(10) . . ?
C10 O3 Ni1 134.13(10) . 2_755 ?
C10 O4 Ni1 113.33(10) . . ?
Ni1 O5 H1W 116.6(15) . . ?
Ni1 O5 H2W 123.1(16) . . ?
H1W O5 H2W 110.7(19) . . ?
H3W O6 H4W 115(3) . . ?
C1 N1 C5 118.43(15) . . ?
C1 N1 Ni1 128.40(13) . . ?
C5 N1 Ni1 112.60(10) . . ?
C9 N2 C6 113.42(12) . . ?
C9 N2 C7 111.99(12) . . ?
C6 N2 C7 112.00(13) . . ?
C9 N2 Ni1 105.50(9) . . ?
C6 N2 Ni1 106.02(9) . . ?
C7 N2 Ni1 107.32(9) . . ?
N1 C1 C2 122.28(18) . . ?
N1 C1 H1 118.9 . . ?
C2 C1 H1 118.9 . . ?
C3 C2 C1 119.20(17) . . ?
C3 C2 H2 120.4 . . ?
C1 C2 H2 120.4 . . ?
C2 C3 C4 119.26(17) . . ?
C2 C3 H3 120.4 . . ?
C4 C3 H3 120.4 . . ?
C5 C4 C3 118.59(19) . . ?
C5 C4 H4 120.7 . . ?
C3 C4 H4 120.7 . . ?
N1 C5 C4 122.16(16) . . ?
N1 C5 C6 115.38(14) . . ?
C4 C5 C6 122.45(16) . . ?
N2 C6 C5 109.23(13) . . ?
N2 C6 H6A 109.8 . . ?
C5 C6 H6A 109.8 . . ?
N2 C6 H6B 109.8 . . ?
C5 C6 H6B 109.8 . . ?
H6A C6 H6B 108.3 . . ?
N2 C7 C8 114.43(13) . . ?
N2 C7 H7A 108.7 . . ?
C8 C7 H7A 108.7 . . ?
N2 C7 H7B 108.7 . . ?
C8 C7 H7B 108.7 . . ?
H7A C7 H7B 107.6 . . ?
O1 C8 O2 124.89(15) . . ?
O1 C8 C7 117.06(14) . . ?
O2 C8 C7 117.97(13) . . ?
N2 C9 C10 109.85(12) . . ?
N2 C9 H9A 109.7 . . ?
C10 C9 H9A 109.7 . . ?
N2 C9 H9B 109.7 . . ?
C10 C9 H9B 109.7 . . ?
H9A C9 H9B 108.2 . . ?
O3 C10 O4 123.19(14) . . ?
O3 C10 C9 119.30(13) . . ?
O4 C10 C9 117.47(13) . . ?

loop_
_geom_bond_atom_site_label_1
_geom_bond_atom_site_label_2
_geom_bond_distance
_geom_bond_site_symmetry_2
_geom_bond_publ_flag
Ni1 O5 2.0321(12) . ?
Ni1 O2 2.0544(11) . ?
Ni1 O3 2.0839(11) 2_745 ?
Ni1 N2 2.0902(13) . ?
Ni1 N1 2.0922(13) . ?
Ni1 O4 2.1108(11) . ?
O1 C8 1.2411(19) . ?
O2 C8 1.2696(19) . ?
O3 C10 1.2599(18) . ?
O3 Ni1 2.0839(11) 2_755 ?
O4 C10 1.2665(18) . ?
O5 H1W 0.858(15) . ?
O5 H2W 0.872(15) . ?
O6 H3W 0.855(17) . ?
O6 H4W 0.861(18) . ?
N1 C1 1.346(2) . ?
N1 C5 1.351(2) . ?
N2 C9 1.4841(18) . ?
N2 C6 1.486(2) . ?
N2 C7 1.4866(19) . ?
C1 C2 1.380(3) . ?
C1 H1 0.9300 . ?
C2 C3 1.377(3) . ?
C2 H2 0.9300 . ?
C3 C4 1.389(3) . ?
C3 H3 0.9300 . ?
C4 C5 1.386(3) . ?
C4 H4 0.9300 . ?
C5 C6 1.516(2) . ?
C6 H6A 0.9700 . ?
C6 H6B 0.9700 . ?
C7 C8 1.536(2) . ?
C7 H7A 0.9700 . ?
C7 H7B 0.9700 . ?
C9 C10 1.532(2) . ?
C9 H9A 0.9700 . ?
C9 H9B 0.9700 . ?

loop_
_geom_hbond_atom_site_label_D
_geom_hbond_atom_site_label_H
_geom_hbond_atom_site_label_A
_geom_hbond_distance_DH
_geom_hbond_distance_HA
_geom_hbond_distance_DA
_geom_hbond_angle_DHA
_geom_hbond_site_symmetry_A
O5 H1W O1 0.858(15) 1.910(16) 2.7576(18) 169(2) 1_545
O5 H2W O2 0.872(15) 1.887(16) 2.7468(17) 169(2) 3_765
O6 H3W O1 0.855(17) 2.10(2) 2.914(2) 160(3) 1_546
O6 H4W O4 0.861(18) 2.204(19) 3.051(2) 167(4) 3_766

loop_
_geom_torsion_atom_site_label_1
_geom_torsion_atom_site_label_2
_geom_torsion_atom_site_label_3
_geom_torsion_atom_site_label_4
_geom_torsion
_geom_torsion_site_symmetry_1
_geom_torsion_site_symmetry_2
_geom_torsion_site_symmetry_3
_geom_torsion_site_symmetry_4
_geom_torsion_publ_flag
O5 Ni1 O2 C8 -171.80(11) . . . . ?
N2 Ni1 O2 C8 7.23(11) . . . . ?
N1 Ni1 O2 C8 88.12(11) . . . . ?
O4 Ni1 O2 C8 -72.86(11) . . . . ?
O5 Ni1 O4 C10 -163.61(10) . . . . ?
O2 Ni1 O4 C10 104.69(11) . . . . ?
O3 Ni1 O4 C10 -72.58(11) 2_745 . . . ?
N2 Ni1 O4 C10 19.75(10) . . . . ?
N1 Ni1 O4 C10 22.0(2) . . . . ?
O5 Ni1 N1 C1 -15.66(15) . . . . ?
O2 Ni1 N1 C1 77.12(15) . . . . ?
O3 Ni1 N1 C1 -105.75(15) 2_745 . . . ?
N2 Ni1 N1 C1 160.95(15) . . . . ?
O4 Ni1 N1 C1 158.75(15) . . . . ?
O5 Ni1 N1 C5 173.29(11) . . . . ?
O2 Ni1 N1 C5 -93.93(11) . . . . ?
O3 Ni1 N1 C5 83.20(11) 2_745 . . . ?
N2 Ni1 N1 C5 -10.10(11) . . . . ?
O4 Ni1 N1 C5 -12.3(2) . . . . ?
O2 Ni1 N2 C9 -117.78(9) . . . . ?
O3 Ni1 N2 C9 61.80(9) 2_745 . . . ?
N1 Ni1 N2 C9 149.32(10) . . . . ?
O4 Ni1 N2 C9 -31.42(9) . . . . ?
O2 Ni1 N2 C6 121.65(10) . . . . ?
O3 Ni1 N2 C6 -58.78(10) 2_745 . . . ?
N1 Ni1 N2 C6 28.74(9) . . . . ?
O4 Ni1 N2 C6 -151.99(10) . . . . ?
O2 Ni1 N2 C7 1.79(10) . . . . ?
O3 Ni1 N2 C7 -178.63(10) 2_745 . . . ?
N1 Ni1 N2 C7 -91.11(10) . . . . ?
O4 Ni1 N2 C7 88.15(10) . . . . ?
C5 N1 C1 C2 -0.4(3) . . . . ?
Ni1 N1 C1 C2 -171.01(15) . . . . ?
N1 C1 C2 C3 2.5(3) . . . . ?
C1 C2 C3 C4 -1.9(3) . . . . ?
C2 C3 C4 C5 -0.6(3) . . . . ?
C1 N1 C5 C4 -2.2(2) . . . . ?
Ni1 N1 C5 C4 169.82(13) . . . . ?
C1 N1 C5 C6 176.32(15) . . . . ?
Ni1 N1 C5 C6 -11.65(17) . . . . ?
C3 C4 C5 N1 2.7(3) . . . . ?
C3 C4 C5 C6 -175.73(17) . . . . ?
C9 N2 C6 C5 -157.30(13) . . . . ?
C7 N2 C6 C5 74.74(16) . . . . ?
Ni1 N2 C6 C5 -42.00(14) . . . . ?
N1 C5 C6 N2 36.91(19) . . . . ?
C4 C5 C6 N2 -144.56(16) . . . . ?
C9 N2 C7 C8 106.19(15) . . . . ?
C6 N2 C7 C8 -125.10(14) . . . . ?
Ni1 N2 C7 C8 -9.15(15) . . . . ?
Ni1 O2 C8 O1 168.73(14) . . . . ?
Ni1 O2 C8 C7 -14.66(18) . . . . ?
N2 C7 C8 O1 -166.57(15) . . . . ?
N2 C7 C8 O2 16.5(2) . . . . ?
C6 N2 C9 C10 154.39(13) . . . . ?
C7 N2 C9 C10 -77.65(15) . . . . ?
Ni1 N2 C9 C10 38.79(13) . . . . ?
Ni1 O3 C10 O4 171.25(11) 2_755 . . . ?
Ni1 O3 C10 C9 -11.1(2) 2_755 . . . ?
Ni1 O4 C10 O3 175.48(11) . . . . ?
Ni1 O4 C10 C9 -2.17(17) . . . . ?
N2 C9 C10 O3 156.58(13) . . . . ?
N2 C9 C10 O4 -25.68(19) . . . . ?
